data_1547364
loop_
_publ_author_name
'Atmuri, N. D. Prasad'
'Reilley, David J.'
'Lubell, William D.'

_publ_section_title
;
 Peptidomimetic Synthesis by Way of Diastereoselective Iodoacetoxylation
 and Transannular Amidation of 7-9-Membered Lactams.
;
_journal_issue 19
_journal_name_full 'Organic letters'
_journal_page_first 5066
_journal_page_last 5069
_journal_paper_doi 10.1021/acs.orglett.7b02275
_journal_volume 19
_journal_year 2017
_chemical_absolute_configuration rmad
_chemical_formula_moiety 'C25 H26 N2 O5'
_chemical_formula_sum 'C25 H26 N2 O5'
_chemical_formula_weight 434.48
_space_group_crystal_system monoclinic
_space_group_IT_number 4
_space_group_name_Hall 'P 2yb'
_space_group_name_H-M_alt 'P 1 21 1'
_symmetry_space_group_name_Hall 'P 2yb'
_symmetry_space_group_name_H-M 'P 1 21 1'
_atom_sites_solution_hydrogens mixed
_atom_sites_solution_primary dual
_audit_creation_date 2017-04-24
_audit_creation_method
;
Olex2 1.2
(compiled 2017.03.28 svn.r3405 for OlexSys, GUI svn.r5335)
;
_cell_angle_alpha 90
_cell_angle_beta 92.3380(10)
_cell_angle_gamma 90
_cell_formula_units_Z 2
_cell_length_a 8.9667(2)
_cell_length_b 7.6705(2)
_cell_length_c 16.1715(4)
_cell_measurement_reflns_used 9918
_cell_measurement_temperature 150
_cell_measurement_theta_max 60.662
_cell_measurement_theta_min 2.380
_cell_volume 1111.33(5)
_computing_cell_refinement 'SAINT v8.34A (Bruker, 2013)'
_computing_data_collection
;
APEX 2 (2013) Bruker AXS Inc., Madison, WI 53719-1173.
;
_computing_data_reduction 'SAINT v8.34A (Bruker, 2013)'
_computing_molecular_graphics 'Olex2 (Dolomanov et al., 2009)'
_computing_publication_material 'Olex2 (Dolomanov et al., 2009)'
_computing_structure_refinement 'XL (Sheldrick, 2008)'
_computing_structure_solution 'XT (Sheldrick, 2015)'
_diffrn_ambient_temperature 150
_diffrn_detector 'CMOS Area detector'
_diffrn_detector_area_resol_mean 10.24
_diffrn_detector_type 'Bruker Photon 100 CMOS Detector'
_diffrn_measured_fraction_theta_full 1.000
_diffrn_measured_fraction_theta_max 0.999
_diffrn_measurement_device 'k-geometry diffractometer'
_diffrn_measurement_device_type 'Bruker Venture Metaljet'
_diffrn_measurement_method '\w and \f scans'
_diffrn_radiation_collimation 'Focusing mirrors'
_diffrn_radiation_monochromator 'Helios MX Mirror Optics'
_diffrn_radiation_probe x-ray
_diffrn_radiation_type GaK\a
_diffrn_radiation_wavelength 1.34139
_diffrn_reflns_av_R_equivalents 0.0265
_diffrn_reflns_av_unetI/netI 0.0192
_diffrn_reflns_Laue_measured_fraction_full 1.000
_diffrn_reflns_Laue_measured_fraction_max 0.999
_diffrn_reflns_limit_h_max 11
_diffrn_reflns_limit_h_min -11
_diffrn_reflns_limit_k_max 9
_diffrn_reflns_limit_k_min -9
_diffrn_reflns_limit_l_max 20
_diffrn_reflns_limit_l_min -20
_diffrn_reflns_number 29474
_diffrn_reflns_point_group_measured_fraction_full 1.000
_diffrn_reflns_point_group_measured_fraction_max 0.998
_diffrn_reflns_theta_full 53.594
_diffrn_reflns_theta_max 60.655
_diffrn_reflns_theta_min 2.379
_diffrn_source 'Metal Jet'
_diffrn_source_target Ga
_diffrn_source_type 'Gallium Liquid Metal Jet Source'
_exptl_absorpt_coefficient_mu 0.477
_exptl_absorpt_correction_T_max 0.7519
_exptl_absorpt_correction_T_min 0.6859
_exptl_absorpt_correction_type multi-scan
_exptl_absorpt_process_details
'SADABS-2014/5 (Bruker,2014/5) was used for absorption correction. wR2(int) was 0.1313 before and 0.0438 after correction. The Ratio of minimum to maximum transmission is 0.9122. The \l/2 correction factor is 0.00150.'
_exptl_crystal_colour colourless
_exptl_crystal_colour_primary colourless
_exptl_crystal_density_diffrn 1.298
_exptl_crystal_description PLATE
_exptl_crystal_F_000 460
_exptl_crystal_size_max 0.1
_exptl_crystal_size_mid 0.08
_exptl_crystal_size_min 0.04
_refine_diff_density_max 0.189
_refine_diff_density_min -0.289
_refine_diff_density_rms 0.068
_refine_ls_abs_structure_details
;
 Flack x determined using 2281 quotients [(I+)-(I-)]/[(I+)+(I-)]
 (Parsons, Flack and Wagner, Acta Cryst. B69 (2013) 249-259).
;
_refine_ls_abs_structure_Flack 0.02(3)
_refine_ls_extinction_coef 0.083(4)
_refine_ls_extinction_expression Fc^*^=kFc[1+0.001xFc^2^\l^3^/sin(2\q)]^-1/4^
_refine_ls_extinction_method 'SHELXL-2014/7 (Sheldrick 2014'
_refine_ls_goodness_of_fit_ref 1.096
_refine_ls_hydrogen_treatment mixed
_refine_ls_matrix_type full
_refine_ls_number_parameters 299
_refine_ls_number_reflns 5102
_refine_ls_number_restraints 1
_refine_ls_restrained_S_all 1.096
_refine_ls_R_factor_all 0.0344
_refine_ls_R_factor_gt 0.0339
_refine_ls_shift/su_max 0.000
_refine_ls_shift/su_mean 0.000
_refine_ls_structure_factor_coef Fsqd
_refine_ls_weighting_details 'w=1/[\s^2^(Fo^2^)+(0.0530P)^2^+0.1142P] where P=(Fo^2^+2Fc^2^)/3'
_refine_ls_weighting_scheme calc
_refine_ls_wR_factor_gt 0.0820
_refine_ls_wR_factor_ref 0.0826
_reflns_Friedel_coverage 0.857
_reflns_Friedel_fraction_full 1.000
_reflns_Friedel_fraction_max 0.996
_reflns_number_gt 5019
_reflns_number_total 5102
_reflns_threshold_expression 'I > 2\s(I)'
_cod_data_source_file ol7b02275_si_006.cif
_cod_data_source_block lub109
_cod_depositor_comments
;
The following automatic conversions were performed:

'_diffrn_radiation_probe' value 'X-ray' changed to 'x-ray' according
to
/home/data/users/saulius/crontab/automatic-downloads/rss-feeds/ACS/lib/dictionaries/cif_core.dic
dictionary named 'cif_core.dic' version 2.4.2 from 2011-04-26.

Automatic conversion script
Id: cif_fix_values 4973 2017-02-22 13:04:09Z antanas 

 Adding full bibliography for 1547358--1547364.cif.
;
_cod_database_code 1547364
_shelx_shelxl_version_number 2014/7
_shelx_space_group_comment
;
The symmetry employed for this shelxl refinement is uniquely defined
by the following loop, which should always be used as a source of
symmetry information in preference to the above space-group names.
They are only intended as comments.
;
_shelx_estimated_absorpt_t_max 0.981
_shelx_estimated_absorpt_t_min 0.954
_olex2_refinement_description
;
1. Fixed Uiso
 At 1.2 times of:
  All C(H) groups, All C(H,H) groups
 At 1.5 times of:
  All C(H,H,H) groups
2.a Ternary CH refined with riding coordinates:
 C2(H2A), C8(H8), C13(H13)
2.b Secondary CH2 refined with riding coordinates:
 C5(H5A,H5B), C6(H6A,H6B), C7(H7A,H7B), C12(H12A,H12B)
2.c Aromatic/amide H refined with riding coordinates:
 C3(H3), C4(H4), C15(H15), C16(H16), C17(H17), C18(H18), C21(H21), C22(H22),
 C23(H23), C24(H24)
2.d Idealised Me refined as rotating group:
 C10(H10A,H10B,H10C)
;
_olex2_submission_special_instructions 'No special instructions were received'

loop_
_space_group_symop_operation_xyz
'x, y, z'
'-x, y+1/2, -z'

loop_
_atom_site_label
_atom_site_type_symbol
_atom_site_fract_x
_atom_site_fract_y
_atom_site_fract_z
_atom_site_U_iso_or_equiv
_atom_site_adp_type
_atom_site_occupancy
_atom_site_site_symmetry_order
_atom_site_calc_flag
_atom_site_refinement_flags_posn
O1 O 0.35527(13) 0.25094(16) 0.50411(7) 0.0283(3) Uani 1 1 d .
O2 O 0.61315(15) 0.4513(2) 0.28315(8) 0.0387(3) Uani 1 1 d .
O3 O 0.84589(14) 0.52755(18) 0.32173(7) 0.0337(3) Uani 1 1 d .
O4 O 0.59710(13) 0.59678(17) 0.71408(7) 0.0293(3) Uani 1 1 d .
O5 O 0.38512(13) 0.48823(17) 0.76528(7) 0.0293(3) Uani 1 1 d .
N1 N 0.55687(15) 0.31684(18) 0.43140(8) 0.0236(3) Uani 1 1 d .
H1 H 0.505(3) 0.286(3) 0.3867(15) 0.034(6) Uiso 1 1 d .
N2 N 0.45585(16) 0.3975(2) 0.64306(8) 0.0265(3) Uani 1 1 d .
H2 H 0.378(3) 0.332(3) 0.6444(15) 0.037(6) Uiso 1 1 d .
C1 C 0.48376(17) 0.3060(2) 0.50241(10) 0.0225(3) Uani 1 1 d .
C2 C 0.56800(17) 0.3590(2) 0.58299(9) 0.0226(3) Uani 1 1 d .
H2A H 0.6300 0.4649 0.5734 0.027 Uiso 1 1 calc R
C3 C 0.66694(19) 0.2101(2) 0.61430(9) 0.0257(3) Uani 1 1 d .
H3 H 0.6181 0.1116 0.6363 0.031 Uiso 1 1 calc R
C4 C 0.81447(19) 0.2042(2) 0.61388(10) 0.0283(3) Uani 1 1 d .
H4 H 0.8615 0.1051 0.6387 0.034 Uiso 1 1 calc R
C5 C 0.91481(19) 0.3394(2) 0.57787(10) 0.0292(3) Uani 1 1 d .
H5A H 1.0054 0.3530 0.6144 0.035 Uiso 1 1 calc R
H5B H 0.8623 0.4529 0.5755 0.035 Uiso 1 1 calc R
C6 C 0.96116(18) 0.2888(2) 0.48986(11) 0.0284(3) Uani 1 1 d .
H6A H 1.0116 0.3895 0.4649 0.034 Uiso 1 1 calc R
H6B H 1.0339 0.1918 0.4942 0.034 Uiso 1 1 calc R
C7 C 0.82989(18) 0.2334(2) 0.43270(10) 0.0259(3) Uani 1 1 d .
H7A H 0.7833 0.1282 0.4559 0.031 Uiso 1 1 calc R
H7B H 0.8678 0.2018 0.3781 0.031 Uiso 1 1 calc R
C8 C 0.70869(17) 0.3777(2) 0.42049(9) 0.0219(3) Uani 1 1 d .
H8 H 0.7309 0.4725 0.4616 0.026 Uiso 1 1 calc R
C9 C 0.71361(18) 0.4552(2) 0.33407(9) 0.0238(3) Uani 1 1 d .
C10 C 0.8667(2) 0.5922(3) 0.23854(11) 0.0354(4) Uani 1 1 d .
H10A H 0.8560 0.4958 0.1990 0.053 Uiso 1 1 calc GR
H10B H 0.9665 0.6431 0.2356 0.053 Uiso 1 1 calc GR
H10C H 0.7914 0.6815 0.2249 0.053 Uiso 1 1 calc GR
C11 C 0.48960(16) 0.5015(2) 0.70794(9) 0.0222(3) Uani 1 1 d .
C12 C 0.41506(17) 0.5871(2) 0.84076(9) 0.0253(3) Uani 1 1 d .
H12A H 0.4140 0.7139 0.8292 0.030 Uiso 1 1 calc R
H12B H 0.5135 0.5553 0.8664 0.030 Uiso 1 1 calc R
C13 C 0.29016(17) 0.5381(2) 0.89704(9) 0.0231(3) Uani 1 1 d .
H13 H 0.2821 0.4082 0.9001 0.028 Uiso 1 1 calc R
C14 C 0.31219(18) 0.6117(2) 0.98377(9) 0.0265(3) Uani 1 1 d .
C15 C 0.4271(2) 0.5807(3) 1.04162(11) 0.0361(4) Uani 1 1 d .
H15 H 0.5101 0.5106 1.0283 0.043 Uiso 1 1 calc R
C16 C 0.4180(3) 0.6554(3) 1.12057(12) 0.0450(5) Uani 1 1 d .
H16 H 0.4952 0.6349 1.1614 0.054 Uiso 1 1 calc R
C17 C 0.2974(3) 0.7588(3) 1.13932(12) 0.0468(5) Uani 1 1 d .
H17 H 0.2929 0.8077 1.1931 0.056 Uiso 1 1 calc R
C18 C 0.1829(2) 0.7925(3) 1.08106(12) 0.0398(4) Uani 1 1 d .
H18 H 0.1015 0.8655 1.0939 0.048 Uiso 1 1 calc R
C19 C 0.1909(2) 0.7161(2) 1.00322(10) 0.0285(3) Uani 1 1 d .
C20 C 0.08337(19) 0.7184(2) 0.93205(10) 0.0278(3) Uani 1 1 d .
C21 C -0.0554(2) 0.7977(3) 0.92084(13) 0.0401(4) Uani 1 1 d .
H21 H -0.0948 0.8670 0.9635 0.048 Uiso 1 1 calc R
C22 C -0.1355(2) 0.7740(3) 0.84649(15) 0.0445(5) Uani 1 1 d .
H22 H -0.2305 0.8274 0.8384 0.053 Uiso 1 1 calc R
C23 C -0.0790(2) 0.6737(3) 0.78386(13) 0.0387(4) Uani 1 1 d .
H23 H -0.1349 0.6604 0.7331 0.046 Uiso 1 1 calc R
C24 C 0.05935(19) 0.5922(2) 0.79473(10) 0.0294(3) Uani 1 1 d .
H24 H 0.0979 0.5229 0.7519 0.035 Uiso 1 1 calc R
C25 C 0.14008(17) 0.6141(2) 0.86932(9) 0.0241(3) Uani 1 1 d .

loop_
_atom_site_aniso_label
_atom_site_aniso_U_11
_atom_site_aniso_U_22
_atom_site_aniso_U_33
_atom_site_aniso_U_23
_atom_site_aniso_U_13
_atom_site_aniso_U_12
O1 0.0240(5) 0.0316(6) 0.0296(6) -0.0015(5) 0.0050(4) -0.0044(5)
O2 0.0338(7) 0.0546(9) 0.0274(6) 0.0096(6) -0.0005(5) -0.0044(6)
O3 0.0324(6) 0.0448(7) 0.0240(5) 0.0059(5) 0.0036(4) -0.0099(5)
O4 0.0245(5) 0.0392(7) 0.0244(5) -0.0038(5) 0.0041(4) -0.0051(5)
O5 0.0265(6) 0.0385(6) 0.0237(5) -0.0080(5) 0.0096(4) -0.0043(5)
N1 0.0232(6) 0.0280(7) 0.0198(6) -0.0033(5) 0.0025(5) -0.0015(5)
N2 0.0236(6) 0.0311(7) 0.0255(6) -0.0049(5) 0.0102(5) -0.0050(5)
C1 0.0246(7) 0.0192(7) 0.0239(7) 0.0001(5) 0.0042(5) 0.0018(5)
C2 0.0230(7) 0.0250(7) 0.0202(6) -0.0025(5) 0.0066(5) -0.0015(6)
C3 0.0318(8) 0.0253(7) 0.0201(6) 0.0007(6) 0.0046(6) -0.0011(6)
C4 0.0318(8) 0.0298(8) 0.0233(7) 0.0023(6) 0.0008(6) 0.0032(6)
C5 0.0267(8) 0.0330(8) 0.0277(7) 0.0001(6) 0.0000(6) -0.0007(6)
C6 0.0247(7) 0.0294(8) 0.0314(8) 0.0008(6) 0.0049(6) 0.0024(6)
C7 0.0281(7) 0.0260(7) 0.0241(7) -0.0008(6) 0.0061(6) 0.0047(6)
C8 0.0239(7) 0.0232(7) 0.0188(6) -0.0018(5) 0.0042(5) 0.0000(6)
C9 0.0280(7) 0.0223(7) 0.0215(7) -0.0017(5) 0.0052(5) 0.0025(6)
C10 0.0394(9) 0.0403(10) 0.0270(8) 0.0067(7) 0.0085(7) -0.0069(8)
C11 0.0215(7) 0.0255(7) 0.0198(6) 0.0021(5) 0.0033(5) 0.0053(6)
C12 0.0243(7) 0.0312(8) 0.0208(7) -0.0046(6) 0.0049(5) -0.0008(6)
C13 0.0259(7) 0.0260(7) 0.0177(6) -0.0009(5) 0.0037(5) -0.0002(6)
C14 0.0313(8) 0.0291(8) 0.0194(7) -0.0003(6) 0.0041(6) -0.0060(7)
C15 0.0407(10) 0.0401(10) 0.0273(8) 0.0044(7) -0.0034(7) -0.0056(8)
C16 0.0564(12) 0.0526(12) 0.0248(8) 0.0037(8) -0.0104(8) -0.0195(10)
C17 0.0642(13) 0.0530(12) 0.0237(8) -0.0117(8) 0.0070(8) -0.0234(11)
C18 0.0504(11) 0.0399(10) 0.0302(9) -0.0146(7) 0.0138(7) -0.0106(9)
C19 0.0349(8) 0.0282(8) 0.0229(7) -0.0043(6) 0.0081(6) -0.0062(7)
C20 0.0272(8) 0.0276(8) 0.0293(7) -0.0034(6) 0.0086(6) -0.0014(6)
C21 0.0315(9) 0.0389(10) 0.0508(11) -0.0063(9) 0.0129(8) 0.0054(8)
C22 0.0235(8) 0.0465(11) 0.0633(13) 0.0032(10) 0.0014(8) 0.0075(8)
C23 0.0268(8) 0.0478(11) 0.0411(9) 0.0069(8) -0.0045(7) -0.0049(8)
C24 0.0263(8) 0.0365(9) 0.0257(7) 0.0011(7) 0.0021(6) -0.0040(7)
C25 0.0227(7) 0.0269(7) 0.0232(7) 0.0009(6) 0.0058(5) -0.0013(6)

loop_
_atom_type_symbol
_atom_type_description
_atom_type_scat_dispersion_real
_atom_type_scat_dispersion_imag
_atom_type_scat_source
C C 0.0150 0.0070 'International Tables Vol C Tables 4.2.6.8 and 6.1.1.4'
H H 0.0000 0.0000 'International Tables Vol C Tables 4.2.6.8 and 6.1.1.4'
N N 0.0250 0.0140 'International Tables Vol C Tables 4.2.6.8 and 6.1.1.4'
O O 0.0410 0.0250 'International Tables Vol C Tables 4.2.6.8 and 6.1.1.4'

loop_
_geom_angle_atom_site_label_1
_geom_angle_atom_site_label_2
_geom_angle_atom_site_label_3
_geom_angle
C9 O3 C10 115.44(13)
C11 O5 C12 115.38(12)
C1 N1 H1 115.1(15)
C1 N1 C8 127.77(13)
C8 N1 H1 117.1(15)
C2 N2 H2 118.6(16)
C11 N2 H2 119.0(16)
C11 N2 C2 120.13(13)
O1 C1 N1 121.97(15)
O1 C1 C2 120.12(14)
N1 C1 C2 117.87(13)
N2 C2 C1 106.91(12)
N2 C2 H2A 110.0
N2 C2 C3 109.86(13)
C1 C2 H2A 110.0
C3 C2 C1 110.14(13)
C3 C2 H2A 110.0
C2 C3 H3 116.8
C4 C3 C2 126.42(15)
C4 C3 H3 116.8
C3 C4 H4 116.9
C3 C4 C5 126.25(15)
C5 C4 H4 116.9
C4 C5 H5A 109.3
C4 C5 H5B 109.3
C4 C5 C6 111.70(14)
H5A C5 H5B 107.9
C6 C5 H5A 109.3
C6 C5 H5B 109.3
C5 C6 H6A 108.9
C5 C6 H6B 108.9
H6A C6 H6B 107.7
C7 C6 C5 113.39(13)
C7 C6 H6A 108.9
C7 C6 H6B 108.9
C6 C7 H7A 108.9
C6 C7 H7B 108.9
C6 C7 C8 113.31(13)
H7A C7 H7B 107.7
C8 C7 H7A 108.9
C8 C7 H7B 108.9
N1 C8 C7 114.07(13)
N1 C8 H8 108.3
N1 C8 C9 107.38(12)
C7 C8 H8 108.3
C9 C8 C7 110.36(12)
C9 C8 H8 108.3
O2 C9 O3 123.90(15)
O2 C9 C8 125.01(15)
O3 C9 C8 111.09(13)
O3 C10 H10A 109.5
O3 C10 H10B 109.5
O3 C10 H10C 109.5
H10A C10 H10B 109.5
H10A C10 H10C 109.5
H10B C10 H10C 109.5
O4 C11 O5 124.21(14)
O4 C11 N2 125.18(14)
N2 C11 O5 110.60(13)
O5 C12 H12A 110.7
O5 C12 H12B 110.7
O5 C12 C13 104.99(12)
H12A C12 H12B 108.8
C13 C12 H12A 110.7
C13 C12 H12B 110.7
C12 C13 H13 109.4
C14 C13 C12 112.98(13)
C14 C13 H13 109.4
C25 C13 C12 113.25(12)
C25 C13 H13 109.4
C25 C13 C14 102.16(13)
C15 C14 C13 128.76(16)
C15 C14 C19 120.77(16)
C19 C14 C13 110.39(14)
C14 C15 H15 120.8
C14 C15 C16 118.34(19)
C16 C15 H15 120.8
C15 C16 H16 119.7
C17 C16 C15 120.51(19)
C17 C16 H16 119.7
C16 C17 H17 119.3
C16 C17 C18 121.36(17)
C18 C17 H17 119.3
C17 C18 H18 121.0
C17 C18 C19 118.1(2)
C19 C18 H18 121.0
C14 C19 C20 108.80(14)
C18 C19 C14 120.95(17)
C18 C19 C20 130.20(18)
C21 C20 C19 131.45(16)
C21 C20 C25 120.26(16)
C25 C20 C19 108.26(14)
C20 C21 H21 120.5
C22 C21 C20 118.98(18)
C22 C21 H21 120.5
C21 C22 H22 119.5
C23 C22 C21 121.02(18)
C23 C22 H22 119.5
C22 C23 H23 119.8
C22 C23 C24 120.48(18)
C24 C23 H23 119.8
C23 C24 H24 120.5
C25 C24 C23 118.97(17)
C25 C24 H24 120.5
C20 C25 C13 110.39(14)
C24 C25 C13 129.33(15)
C24 C25 C20 120.27(15)

loop_
_geom_bond_atom_site_label_1
_geom_bond_atom_site_label_2
_geom_bond_distance
O1 C1 1.228(2)
O2 C9 1.196(2)
O3 C9 1.332(2)
O3 C10 1.4530(19)
O4 C11 1.211(2)
O5 C11 1.3486(17)
O5 C12 1.4527(19)
N1 H1 0.88(2)
N1 C1 1.348(2)
N1 C8 1.4565(19)
N2 H2 0.86(3)
N2 C2 1.4568(19)
N2 C11 1.342(2)
C1 C2 1.534(2)
C2 H2A 1.0000
C2 C3 1.520(2)
C3 H3 0.9500
C3 C4 1.324(2)
C4 H4 0.9500
C4 C5 1.506(2)
C5 H5A 0.9900
C5 H5B 0.9900
C5 C6 1.548(2)
C6 H6A 0.9900
C6 H6B 0.9900
C6 C7 1.527(2)
C7 H7A 0.9900
C7 H7B 0.9900
C7 C8 1.558(2)
C8 H8 1.0000
C8 C9 1.521(2)
C10 H10A 0.9800
C10 H10B 0.9800
C10 H10C 0.9800
C12 H12A 0.9900
C12 H12B 0.9900
C12 C13 1.519(2)
C13 H13 1.0000
C13 C14 1.517(2)
C13 C25 1.517(2)
C14 C15 1.384(2)
C14 C19 1.396(3)
C15 H15 0.9500
C15 C16 1.405(3)
C16 H16 0.9500
C16 C17 1.385(4)
C17 H17 0.9500
C17 C18 1.390(3)
C18 H18 0.9500
C18 C19 1.393(2)
C19 C20 1.471(2)
C20 C21 1.390(3)
C20 C25 1.404(2)
C21 H21 0.9500
C21 C22 1.387(3)
C22 H22 0.9500
C22 C23 1.384(3)
C23 H23 0.9500
C23 C24 1.394(3)
C24 H24 0.9500
C24 C25 1.391(2)

loop_
_geom_hbond_atom_site_label_D
_geom_hbond_atom_site_label_H
_geom_hbond_atom_site_label_A
_geom_hbond_distance_DH
_geom_hbond_distance_HA
_geom_hbond_distance_DA
_geom_hbond_angle_DHA
_geom_hbond_site_symmetry_A
N1 H1 O4 0.88(2) 2.34(3) 3.1662(18) 157(2) 2_646
